data_7123711
loop_
_publ_author_name
'Mishra, Pawan K.'
'Verma, Shalini'
'Kumar, Manoj'
'Kumar, Ankit'
'Verma, Akhilesh K.'

_publ_section_title
;
 Harnessing the Reactivity of ortho-Formyl-arylketones: Base-Promoted
 Regiospecific Synthesis of Functionalized Isoquinolines
;
_journal_name_full 'Chemical Communications'
_journal_paper_doi 10.1039/C9CC03689J
_journal_year 2019
_chemical_formula_moiety 'C24  H18  N2'
_chemical_formula_sum 'C24 H18 N2'
_chemical_formula_weight 334.4
_space_group_IT_number 14
_space_group_name_Hall '-P 2yn'
_space_group_name_H-M_alt 'P 1 21/n 1'
_symmetry_cell_setting monoclinic
_symmetry_Int_Tables_number 14
_symmetry_space_group_name_Hall '-P 2yn'
_symmetry_space_group_name_H-M 'P 1 21/n 1'
_atom_sites_solution_hydrogens geom
_audit_conform_dict_location ftp://ftp.iucr.org/pub/cif_core.dic
_audit_conform_dict_name cif_core.dic
_audit_conform_dict_version 2.4.3
_audit_creation_date 2017-02-10T18:55:13-00:00
_audit_creation_method 'WinGX routine CIF_UPDATE'
_audit_update_record
;
2019-03-01 deposited with the CCDC.    2019-06-21 downloaded from the CCDC.
;
_cell_angle_alpha 90
_cell_angle_beta 99.29(4)
_cell_angle_gamma 90
_cell_formula_units_Z 4
_cell_length_a 9.304(6)
_cell_length_b 12.635(6)
_cell_length_c 14.949(7)
_cell_measurement_reflns_used 24
_cell_measurement_temperature 160(2)
_cell_measurement_theta_max 26.175
_cell_measurement_theta_min 2.122
_cell_measurement_wavelength 0.71073
_cell_volume 1734.3(16)
_computing_cell_refinement 'Bruker SAINT'
_computing_data_collection 'Bruker APEX2'
_computing_data_reduction 'Bruker SAINT'
_computing_molecular_graphics 'Ortep for Windows (Farrugia, 2012)'
_computing_publication_material 'WinGX publication routines (Farrugia, 2012)'
_computing_structure_refinement 'SHELXL-2016/6 (Sheldrick, 2016)'
_computing_structure_solution 'SHELXT 2014/5 (Sheldrick, 2014)'
_diffrn_ambient_temperature 160(2)
_diffrn_measured_fraction_theta_full 0.996
_diffrn_measured_fraction_theta_max 0.975
_diffrn_measurement_device_type 'Bruker APEX-II'
_diffrn_measurement_method '\f and \w scans'
_diffrn_radiation_probe x-ray
_diffrn_radiation_type MoK\a
_diffrn_radiation_wavelength 0.71073
_diffrn_reflns_av_R_equivalents 0.0671
_diffrn_reflns_av_unetI/netI 0.0904
_diffrn_reflns_Laue_measured_fraction_full 0.996
_diffrn_reflns_Laue_measured_fraction_max 0.975
_diffrn_reflns_limit_h_max 11
_diffrn_reflns_limit_h_min -10
_diffrn_reflns_limit_k_max 15
_diffrn_reflns_limit_k_min -14
_diffrn_reflns_limit_l_max 15
_diffrn_reflns_limit_l_min -18
_diffrn_reflns_number 12137
_diffrn_reflns_point_group_measured_fraction_full 0.996
_diffrn_reflns_point_group_measured_fraction_max 0.975
_diffrn_reflns_theta_full 25.242
_diffrn_reflns_theta_max 26.175
_diffrn_reflns_theta_min 2.122
_diffrn_standards_number 0
_exptl_absorpt_coefficient_mu 0.075
_exptl_absorpt_correction_type none
_exptl_crystal_colour YELLOW
_exptl_crystal_density_diffrn 1.281
_exptl_crystal_density_method 'not measured'
_exptl_crystal_description NEEDLE
_exptl_crystal_F_000 704
_exptl_crystal_size_max 0.06
_exptl_crystal_size_mid 0.03
_exptl_crystal_size_min 0.02
_refine_diff_density_max 0.186
_refine_diff_density_min -0.187
_refine_diff_density_rms 0.045
_refine_ls_extinction_coef 0.030(3)
_refine_ls_extinction_expression Fc^*^=kFc[1+0.001xFc^2^\l^3^/sin(2\q)]^-1/4^
_refine_ls_extinction_method 'SHELXL-2016/6 (Sheldrick 2016)'
_refine_ls_goodness_of_fit_ref 0.89
_refine_ls_hydrogen_treatment constr
_refine_ls_matrix_type full
_refine_ls_number_constraints 0
_refine_ls_number_parameters 237
_refine_ls_number_reflns 3397
_refine_ls_number_restraints 0
_refine_ls_restrained_S_all 0.89
_refine_ls_R_factor_all 0.1475
_refine_ls_R_factor_gt 0.0549
_refine_ls_shift/su_max 0
_refine_ls_shift/su_mean 0
_refine_ls_structure_factor_coef Fsqd
_refine_ls_weighting_details 'w=1/[\s^2^(Fo^2^)+(0.0775P)^2^] where P=(Fo^2^+2Fc^2^)/3'
_refine_ls_weighting_scheme calc
_refine_ls_wR_factor_gt 0.1249
_refine_ls_wR_factor_ref 0.1657
_reflns_Friedel_coverage 0
_reflns_number_gt 1486
_reflns_number_total 3397
_reflns_threshold_expression 'I > 2\s(I)'
_cod_data_source_file c9cc03689j2.cif
_cod_data_source_block AV_PKM_351
_cod_original_cell_volume 1734.2(16)
_cod_original_sg_symbol_H-M 'P 21/n'
_cod_database_code 7123711

loop_
_symmetry_equiv_pos_as_xyz
'x, y, z'
'-x+1/2, y+1/2, -z+1/2'
'-x, -y, -z'
'x-1/2, -y-1/2, z-1/2'

loop_
_atom_site_label
_atom_site_type_symbol
_atom_site_fract_x
_atom_site_fract_y
_atom_site_fract_z
_atom_site_U_iso_or_equiv
_atom_site_adp_type
_atom_site_occupancy
_atom_site_site_symmetry_order
_atom_site_calc_flag
_atom_site_refinement_flags_posn
_atom_site_refinement_flags_adp
N2 N 1.0032(2) 0.2774(2) 0.30585(14) 0.0597(7) Uani 1 1 d . .
N1 N 0.5766(2) 0.4318(2) 0.34839(14) 0.0617(7) Uani 1 1 d . .
C17 C 0.8029(3) 0.3445(2) 0.35243(16) 0.0522(7) Uani 1 1 d . .
C18 C 0.8675(3) 0.4250(2) 0.30322(16) 0.0512(7) Uani 1 1 d . .
C10 C 0.7306(3) 0.2146(3) 0.51099(17) 0.0529(8) Uani 1 1 d . .
C9 C 0.6667(3) 0.3537(2) 0.39020(17) 0.0522(7) Uani 1 1 d . .
C8 C 0.6285(3) 0.2912(2) 0.45906(16) 0.0527(8) Uani 1 1 d . .
C7 C 0.4872(3) 0.3036(2) 0.48275(17) 0.0553(8) Uani 1 1 d . .
C23 C 0.9925(3) 0.3811(3) 0.27621(16) 0.0526(7) Uani 1 1 d . .
C2 C 0.3959(3) 0.3838(3) 0.43968(18) 0.0591(8) Uani 1 1 d . .
C19 C 0.8354(3) 0.5306(3) 0.28048(16) 0.0579(8) Uani 1 1 d . .
H19 H 0.753417 0.562942 0.296487 0.069 Uiso 1 1 calc R U
C15 C 0.8376(3) 0.2512(3) 0.57889(17) 0.0605(8) Uani 1 1 d . .
H15 H 0.844706 0.323229 0.591502 0.073 Uiso 1 1 calc R U
C16 C 0.8903(3) 0.2569(3) 0.35112(17) 0.0620(8) Uani 1 1 d . .
H16 H 0.874529 0.192246 0.377637 0.074 Uiso 1 1 calc R U
C22 C 1.0851(3) 0.4374(3) 0.22944(17) 0.0607(8) Uani 1 1 d . .
H22 H 1.167339 0.406031 0.212817 0.073 Uiso 1 1 calc R U
C1 C 0.4503(3) 0.4449(2) 0.37464(18) 0.0638(9) Uani 1 1 d . .
H1 H 0.391648 0.499574 0.347772 0.077 Uiso 1 1 calc R U
C11 C 0.7224(3) 0.1067(3) 0.49607(19) 0.0657(9) Uani 1 1 d . .
H11 H 0.648533 0.079827 0.452643 0.079 Uiso 1 1 calc R U
C20 C 0.9275(3) 0.5862(3) 0.23382(18) 0.0654(9) Uani 1 1 d . .
H20 H 0.90638 0.656519 0.218655 0.079 Uiso 1 1 calc R U
C14 C 0.9338(3) 0.1819(3) 0.6280(2) 0.0681(9) Uani 1 1 d . .
H14 H 1.004605 0.207692 0.673907 0.082 Uiso 1 1 calc R U
C21 C 1.0505(3) 0.5404(3) 0.20891(18) 0.0673(9) Uani 1 1 d . .
H21 H 1.110301 0.580448 0.177796 0.081 Uiso 1 1 calc R U
C6 C 0.4331(3) 0.2400(3) 0.54795(18) 0.0688(9) Uani 1 1 d . .
H6 H 0.491242 0.186583 0.57736 0.083 Uiso 1 1 calc R U
C3 C 0.2555(3) 0.3992(3) 0.46310(19) 0.0694(9) Uani 1 1 d . .
H3 H 0.196151 0.45318 0.435808 0.083 Uiso 1 1 calc R U
C13 C 0.9267(3) 0.0764(3) 0.6104(2) 0.0711(9) Uani 1 1 d . .
H13 H 0.99339 0.030458 0.643359 0.085 Uiso 1 1 calc R U
C12 C 0.8212(4) 0.0379(3) 0.5441(2) 0.0735(9) Uani 1 1 d . .
H12 H 0.815998 -0.034182 0.531462 0.088 Uiso 1 1 calc R U
C4 C 0.2074(3) 0.3352(3) 0.5254(2) 0.0768(10) Uani 1 1 d . .
H4 H 0.11434 0.344509 0.539314 0.092 Uiso 1 1 calc R U
C5 C 0.2973(3) 0.2559(3) 0.56815(19) 0.0782(10) Uani 1 1 d . .
H5 H 0.263988 0.213203 0.611171 0.094 Uiso 1 1 calc R U
C24 C 1.1174(3) 0.2039(3) 0.2923(2) 0.0843(11) Uani 1 1 d . .
H24A H 1.085362 0.13279 0.300162 0.126 Uiso 1 1 calc R U
H24B H 1.203086 0.218145 0.335751 0.126 Uiso 1 1 calc R U
H24C H 1.139483 0.212171 0.232175 0.126 Uiso 1 1 calc R U

loop_
_atom_site_aniso_label
_atom_site_aniso_U_11
_atom_site_aniso_U_22
_atom_site_aniso_U_33
_atom_site_aniso_U_23
_atom_site_aniso_U_13
_atom_site_aniso_U_12
N2 0.0591(14) 0.061(2) 0.0633(14) 0.0052(13) 0.0234(11) 0.0060(13)
N1 0.0564(14) 0.069(2) 0.0609(14) 0.0092(13) 0.0124(11) 0.0041(13)
C17 0.0570(16) 0.055(2) 0.0461(15) 0.0011(14) 0.0142(13) -0.0009(15)
C18 0.0569(17) 0.056(2) 0.0404(14) -0.0005(14) 0.0085(12) -0.0005(15)
C10 0.0575(17) 0.059(2) 0.0449(15) 0.0037(15) 0.0153(13) -0.0031(15)
C9 0.0542(16) 0.052(2) 0.0511(15) 0.0006(14) 0.0107(13) -0.0024(14)
C8 0.0536(16) 0.060(2) 0.0459(15) 0.0017(14) 0.0114(12) -0.0053(14)
C7 0.0571(17) 0.064(2) 0.0451(15) -0.0009(14) 0.0107(13) -0.0042(15)
C23 0.0554(17) 0.059(2) 0.0445(15) 0.0001(15) 0.0108(13) -0.0012(15)
C2 0.0532(17) 0.073(2) 0.0512(16) -0.0038(16) 0.0093(13) -0.0019(16)
C19 0.0642(18) 0.058(2) 0.0522(16) -0.0016(15) 0.0113(14) 0.0015(16)
C15 0.0631(17) 0.060(2) 0.0600(18) 0.0008(16) 0.0160(15) -0.0021(16)
C16 0.0680(18) 0.062(2) 0.0592(18) 0.0062(16) 0.0207(15) -0.0029(17)
C22 0.0560(17) 0.074(3) 0.0545(16) 0.0008(17) 0.0143(13) -0.0040(17)
C1 0.0616(19) 0.066(3) 0.0624(18) 0.0085(16) 0.0058(15) 0.0061(16)
C11 0.082(2) 0.060(3) 0.0534(17) 0.0017(17) 0.0085(15) -0.0074(18)
C20 0.081(2) 0.058(2) 0.0586(18) 0.0047(16) 0.0136(16) -0.0064(17)
C14 0.0650(19) 0.073(3) 0.0661(19) 0.0049(19) 0.0095(15) -0.0019(18)
C21 0.070(2) 0.073(3) 0.0602(18) 0.0047(17) 0.0144(15) -0.0140(18)
C6 0.0647(19) 0.087(3) 0.0572(18) 0.0114(17) 0.0173(15) 0.0006(17)
C3 0.0566(18) 0.087(3) 0.0657(19) -0.0043(18) 0.0120(15) 0.0031(17)
C13 0.071(2) 0.074(3) 0.069(2) 0.0138(19) 0.0144(17) 0.0099(18)
C12 0.101(2) 0.056(2) 0.0655(19) 0.0039(18) 0.0206(19) 0.005(2)
C4 0.0592(19) 0.105(3) 0.071(2) -0.009(2) 0.0243(17) -0.006(2)
C5 0.072(2) 0.101(3) 0.067(2) 0.005(2) 0.0257(17) -0.008(2)
C24 0.087(2) 0.077(3) 0.097(2) 0.007(2) 0.0384(19) 0.023(2)

loop_
_atom_type_symbol
_atom_type_description
_atom_type_scat_dispersion_real
_atom_type_scat_dispersion_imag
_atom_type_scat_source
C C 0.0033 0.0016 'International Tables Vol C Tables 4.2.6.8 and 6.1.1.4'
H H 0 0 'International Tables Vol C Tables 4.2.6.8 and 6.1.1.4'
N N 0.0061 0.0033 'International Tables Vol C Tables 4.2.6.8 and 6.1.1.4'

loop_
_geom_angle_atom_site_label_1
_geom_angle_atom_site_label_2
_geom_angle_atom_site_label_3
_geom_angle
C16 N2 C23 108.5(2)
C16 N2 C24 126.0(3)
C23 N2 C24 125.4(2)
C1 N1 C9 117.7(2)
C16 C17 C18 105.3(2)
C16 C17 C9 128.1(3)
C18 C17 C9 126.5(3)
C19 C18 C23 117.5(3)
C19 C18 C17 135.1(3)
C23 C18 C17 107.5(3)
C11 C10 C15 117.6(3)
C11 C10 C8 123.0(3)
C15 C10 C8 119.4(3)
N1 C9 C8 122.2(2)
N1 C9 C17 112.4(2)
C8 C9 C17 125.3(3)
C9 C8 C7 118.6(3)
C9 C8 C10 122.7(2)
C7 C8 C10 118.7(2)
C2 C7 C6 117.8(2)
C2 C7 C8 118.6(2)
C6 C7 C8 123.6(3)
N2 C23 C22 128.9(3)
N2 C23 C18 107.6(2)
C22 C23 C18 123.5(3)
C1 C2 C7 117.1(3)
C1 C2 C3 123.1(3)
C7 C2 C3 119.8(3)
C20 C19 C18 118.9(3)
C20 C19 H19 120.6
C18 C19 H19 120.6
C14 C15 C10 120.6(3)
C14 C15 H15 119.7
C10 C15 H15 119.7
N2 C16 C17 111.0(3)
N2 C16 H16 124.5
C17 C16 H16 124.5
C21 C22 C23 117.3(3)
C21 C22 H22 121.4
C23 C22 H22 121.4
N1 C1 C2 125.6(3)
N1 C1 H1 117.2
C2 C1 H1 117.2
C12 C11 C10 121.5(3)
C12 C11 H11 119.2
C10 C11 H11 119.2
C19 C20 C21 122.0(3)
C19 C20 H20 119
C21 C20 H20 119
C13 C14 C15 120.9(3)
C13 C14 H14 119.5
C15 C14 H14 119.5
C22 C21 C20 120.9(3)
C22 C21 H21 119.6
C20 C21 H21 119.6
C5 C6 C7 121.0(3)
C5 C6 H6 119.5
C7 C6 H6 119.5
C4 C3 C2 120.3(3)
C4 C3 H3 119.8
C2 C3 H3 119.8
C14 C13 C12 119.7(3)
C14 C13 H13 120.1
C12 C13 H13 120.1
C13 C12 C11 119.6(3)
C13 C12 H12 120.2
C11 C12 H12 120.2
C3 C4 C5 120.1(3)
C3 C4 H4 120
C5 C4 H4 120
C6 C5 C4 121.0(3)
C6 C5 H5 119.5
C4 C5 H5 119.5
N2 C24 H24A 109.5
N2 C24 H24B 109.5
H24A C24 H24B 109.5
N2 C24 H24C 109.5
H24A C24 H24C 109.5
H24B C24 H24C 109.5

loop_
_geom_bond_atom_site_label_1
_geom_bond_atom_site_label_2
_geom_bond_distance
N2 C16 1.363(3)
N2 C23 1.382(3)
N2 C24 1.450(3)
N1 C1 1.308(3)
N1 C9 1.377(3)
C17 C16 1.375(4)
C17 C18 1.442(4)
C17 C9 1.473(4)
C18 C19 1.397(4)
C18 C23 1.405(4)
C10 C11 1.381(4)
C10 C15 1.382(3)
C10 C8 1.485(4)
C9 C8 1.389(4)
C8 C7 1.424(3)
C7 C2 1.409(4)
C7 C6 1.417(4)
C23 C22 1.390(4)
C2 C1 1.399(4)
C2 C3 1.419(4)
C19 C20 1.381(4)
C19 H19 0.93
C15 C14 1.376(4)
C15 H15 0.93
C16 H16 0.93
C22 C21 1.364(4)
C22 H22 0.93
C1 H1 0.93
C11 C12 1.379(4)
C11 H11 0.93
C20 C21 1.386(4)
C20 H20 0.93
C14 C13 1.359(4)
C14 H14 0.93
C21 H21 0.93
C6 C5 1.360(4)
C6 H6 0.93
C3 C4 1.362(4)
C3 H3 0.93
C13 C12 1.367(4)
C13 H13 0.93
C12 H12 0.93
C4 C5 1.393(4)
C4 H4 0.93
C5 H5 0.93
C24 H24A 0.96
C24 H24B 0.96
C24 H24C 0.96
